data_7243036
loop_
_publ_author_name
'Crespi, Ayel\'en F.'
'S\'anchez, Ver\'onica M.'
'Vega, Daniel'
'P\'erez, Ana L.'
'Brondino, Carlos D.'
'Linck, Yamila Garro'
'Hodgkinson, Paul'
'Rodr\'iguez-Castell\'on, Enrique'
'L\'azaro-Mart\'inez, Juan M.'

_publ_section_title
;
 Paramagnetic solid-state NMR assignment and novel chemical conversion of
 the aldehyde group to dihydrogen ortho ester and hemiacetal moieties in
 copper(ii)- and cobalt(ii)-pyridinecarboxaldehyde complexes
;
_journal_issue 33
_journal_name_full 'RSC Advances'
_journal_page_first 20216
_journal_page_last 20231
_journal_paper_doi 10.1039/D1RA02512K
_journal_volume 11
_journal_year 2021
_chemical_formula_sum 'C28 H35 Cl2 Cu N4 O11'
_chemical_formula_weight 738.04
_space_group_crystal_system trigonal
_space_group_IT_number 148
_space_group_name_Hall '-R 3'
_space_group_name_H-M_alt 'R -3 :H'
_atom_sites_solution_hydrogens geom
_audit_creation_method SHELXL-2018/3
_audit_update_record
;
2020-11-28 deposited with the CCDC.	2021-06-01 downloaded from the CCDC.
;
_cell_angle_alpha 90
_cell_angle_beta 90
_cell_angle_gamma 120
_cell_formula_units_Z 18
_cell_length_a 24.4486(3)
_cell_length_b 24.4486(3)
_cell_length_c 29.1012(8)
_cell_measurement_reflns_used 7233
_cell_measurement_temperature 100(2)
_cell_measurement_theta_max 26.53
_cell_measurement_theta_min 2.38
_cell_volume 15064.3(5)
_computing_cell_refinement 'APEX3 v2018.7-2'
_computing_data_collection 'APEX3 v2018.7-2'
_computing_data_reduction 'APEX3 v2018.7-2'
_computing_structure_refinement 'SHELXL-2018/3 (Sheldrick, 2018)'
_computing_structure_solution 'SHELXT 2014/5 (Sheldrick, 2014)'
_diffrn_ambient_temperature 100(2)
_diffrn_measured_fraction_theta_full 0.999
_diffrn_measured_fraction_theta_max 0.999
_diffrn_measurement_device_type 'Bruker D8 Quest Eco Photon detector'
_diffrn_measurement_method '\w scans'
_diffrn_radiation_type MoK\a
_diffrn_radiation_wavelength 0.71073
_diffrn_reflns_av_R_equivalents 0.0562
_diffrn_reflns_av_unetI/netI 0.0273
_diffrn_reflns_Laue_measured_fraction_full 0.999
_diffrn_reflns_Laue_measured_fraction_max 0.999
_diffrn_reflns_limit_h_max 30
_diffrn_reflns_limit_h_min -30
_diffrn_reflns_limit_k_max 30
_diffrn_reflns_limit_k_min -30
_diffrn_reflns_limit_l_max 36
_diffrn_reflns_limit_l_min -36
_diffrn_reflns_number 50978
_diffrn_reflns_point_group_measured_fraction_full 0.999
_diffrn_reflns_point_group_measured_fraction_max 0.999
_diffrn_reflns_theta_full 25.242
_diffrn_reflns_theta_max 26.423
_diffrn_reflns_theta_min 2.099
_diffrn_source 'fine focus sealed tube'
_exptl_absorpt_coefficient_mu 0.874
_exptl_absorpt_correction_T_max 0.77
_exptl_absorpt_correction_T_min 0.65
_exptl_absorpt_correction_type multi-scan
_exptl_crystal_colour red
_exptl_crystal_density_diffrn 1.464
_exptl_crystal_density_method 'not measured'
_exptl_crystal_description prism
_exptl_crystal_F_000 6876
_exptl_crystal_size_max 0.5
_exptl_crystal_size_mid 0.5
_exptl_crystal_size_min 0.3
_refine_diff_density_max 1.799
_refine_diff_density_min -1.177
_refine_diff_density_rms 0.147
_refine_ls_extinction_method none
_refine_ls_goodness_of_fit_ref 1.052
_refine_ls_hydrogen_treatment constr
_refine_ls_matrix_type full
_refine_ls_number_parameters 417
_refine_ls_number_reflns 6886
_refine_ls_number_restraints 0
_refine_ls_restrained_S_all 1.052
_refine_ls_R_factor_all 0.1076
_refine_ls_R_factor_gt 0.0859
_refine_ls_shift/su_max 0.000
_refine_ls_shift/su_mean 0.000
_refine_ls_structure_factor_coef Fsqd
_refine_ls_weighting_details 'w=1/[\s^2^(Fo^2^)+(0.1586P)^2^+154.4517P] where P=(Fo^2^+2Fc^2^)/3'
_refine_ls_weighting_scheme calc
_refine_ls_wR_factor_gt 0.2450
_refine_ls_wR_factor_ref 0.2739
_reflns_Friedel_coverage 0.000
_reflns_number_gt 5335
_reflns_number_total 6886
_reflns_threshold_expression 'I > 2\s(I)'
_cod_data_source_file d1ra02512k2.cif
_cod_data_source_block AC12_100K_2_0m
_cod_original_cell_volume 15064.3(6)
_cod_database_code 7243036
_shelx_shelxl_version_number 2018/3
_shelx_space_group_comment
;
The symmetry employed for this shelxl refinement is uniquely defined
by the following loop, which should always be used as a source of
symmetry information in preference to the above space-group names.
They are only intended as comments.
;

loop_
_space_group_symop_operation_xyz
'x, y, z'
'-y, x-y, z'
'-x+y, -x, z'
'x+2/3, y+1/3, z+1/3'
'-y+2/3, x-y+1/3, z+1/3'
'-x+y+2/3, -x+1/3, z+1/3'
'x+1/3, y+2/3, z+2/3'
'-y+1/3, x-y+2/3, z+2/3'
'-x+y+1/3, -x+2/3, z+2/3'
'-x, -y, -z'
'y, -x+y, -z'
'x-y, x, -z'
'-x+2/3, -y+1/3, -z+1/3'
'y+2/3, -x+y+1/3, -z+1/3'
'x-y+2/3, x+1/3, -z+1/3'
'-x+1/3, -y+2/3, -z+2/3'
'y+1/3, -x+y+2/3, -z+2/3'
'x-y+1/3, x+2/3, -z+2/3'

loop_
_atom_site_label
_atom_site_type_symbol
_atom_site_fract_x
_atom_site_fract_y
_atom_site_fract_z
_atom_site_U_iso_or_equiv
_atom_site_adp_type
_atom_site_occupancy
_atom_site_site_symmetry_order
_atom_site_calc_flag
_atom_site_refinement_flags_posn
_atom_site_refinement_flags_adp
_atom_site_refinement_flags_occupancy
_atom_site_disorder_assembly
_atom_site_disorder_group
Cu1 Cu 0.17075(3) 0.83069(3) 0.07629(2) 0.0397(3) Uani 1 1 d . . . . .
Cl2 Cl 0.19120(6) 0.75233(6) 0.02338(5) 0.0429(3) Uani 1 1 d . . . . .
Cl3 Cl 0.15214(6) 0.91976(7) 0.13562(5) 0.0449(3) Uani 1 1 d . . . . .
N1A N 0.2587(2) 0.9042(2) 0.06224(15) 0.0376(9) Uani 1 1 d . . . . .
C2A C 0.2922(2) 0.9468(2) 0.09471(19) 0.0385(11) Uani 1 1 d . . . . .
H2A H 0.273596 0.943066 0.124026 0.046 Uiso 1 1 calc R U . . .
O1W O 0.333333 0.666667 0.2132(4) 0.120(4) Uani 1 3 d S T P . .
C3A C 0.3528(2) 0.9958(2) 0.0871(2) 0.0412(12) Uani 1 1 d . . . . .
H3A H 0.374962 1.025598 0.110800 0.049 Uiso 1 1 calc R U . . .
O2W O 0.000000 1.000000 0.000000 0.231(16) Uani 1 6 d S T P . .
C4A C 0.3814(3) 1.0015(2) 0.04447(19) 0.0416(12) Uani 1 1 d . . . . .
O3W O 0.333333 0.666667 0.166667 0.201(13) Uiso 1 6 d S . P . .
C5A C 0.3466(3) 0.9578(3) 0.0112(2) 0.0458(13) Uani 1 1 d . . . . .
H5A H 0.364319 0.960058 -0.018271 0.055 Uiso 1 1 calc R U . . .
C6A C 0.2857(2) 0.9103(2) 0.02100(18) 0.0398(11) Uani 1 1 d . . . . .
H6A H 0.261980 0.880978 -0.002489 0.048 Uiso 1 1 calc R U . . .
C7A C 0.4486(3) 1.0543(3) 0.0353(2) 0.0467(13) Uani 1 1 d . . . . .
H7A H 0.447269 1.093841 0.028851 0.056 Uiso 1 1 calc R U . . .
O8A O 0.48190(19) 1.0631(2) 0.07545(16) 0.0609(13) Uani 1 1 d . . . . .
O9A O 0.4762(2) 1.0420(2) -0.00278(18) 0.0639(12) Uani 1 1 d . . . . .
H9A H 0.492394 1.073638 -0.020193 0.096 Uiso 1 1 calc R U . . .
C11A C 0.5411(4) 1.1196(4) 0.0753(3) 0.091(3) Uani 1 1 d . . . . .
H8A1 H 0.566580 1.118718 0.049566 0.137 Uiso 1 1 calc R U . . .
H8A2 H 0.563118 1.123256 0.104248 0.137 Uiso 1 1 calc R U . . .
H8A3 H 0.534646 1.155816 0.071854 0.137 Uiso 1 1 calc R U . . .
N1B N 0.20481(18) 0.81045(19) 0.13297(15) 0.0338(9) Uani 1 1 d . . . . .
C2B C 0.1768(2) 0.8027(2) 0.17401(18) 0.0356(10) Uani 1 1 d . . . . .
H2B H 0.140517 0.807337 0.175899 0.043 Uiso 1 1 calc R U . . .
C3B C 0.1979(2) 0.7882(2) 0.21343(17) 0.0337(10) Uani 1 1 d . . . . .
H3B H 0.176350 0.782563 0.241753 0.040 Uiso 1 1 calc R U . . .
C4B C 0.2515(2) 0.7821(2) 0.21105(16) 0.0296(9) Uani 1 1 d . . . . .
C5B C 0.2811(2) 0.7909(2) 0.16888(18) 0.0341(10) Uani 1 1 d . . . . .
H5B H 0.318108 0.787639 0.166297 0.041 Uiso 1 1 calc R U . . .
C6B C 0.2566(2) 0.8043(2) 0.13076(18) 0.0345(10) Uani 1 1 d . . . . .
H6B H 0.276784 0.809467 0.101919 0.041 Uiso 1 1 calc R U . . .
C7B C 0.2756(2) 0.7665(2) 0.25379(18) 0.0365(11) Uani 1 1 d . . . . .
O8B O 0.2296(2) 0.70636(18) 0.26692(15) 0.0521(10) Uani 1 1 d . . . . .
O9B O 0.2884(4) 0.8105(4) 0.2860(3) 0.113(2) Uani 1 1 d . . . . .
H9B H 0.327636 0.831648 0.290233 0.169 Uiso 1 1 calc R U . . .
O10B O 0.3351(3) 0.7763(4) 0.2475(2) 0.0968(19) Uani 1 1 d . . . . .
H10 H 0.359422 0.814095 0.240068 0.145 Uiso 1 1 calc R U . . .
C11B C 0.2441(4) 0.6860(3) 0.3085(2) 0.0654(19) Uani 1 1 d . . . . .
H8B1 H 0.282812 0.683852 0.304434 0.098 Uiso 1 1 calc R U . . .
H8B2 H 0.209204 0.644114 0.316676 0.098 Uiso 1 1 calc R U . . .
H8B3 H 0.250441 0.715995 0.333084 0.098 Uiso 1 1 calc R U . . .
N1C N 0.08221(19) 0.76097(19) 0.09276(15) 0.0361(9) Uani 1 1 d . . . . .
C2C C 0.0351(2) 0.7726(2) 0.09782(18) 0.0364(11) Uani 1 1 d . . . . .
H2C H 0.043671 0.814856 0.094317 0.044 Uiso 1 1 calc R U . . .
C3C C -0.0257(2) 0.7264(2) 0.10791(19) 0.0403(11) Uani 1 1 d . . . . .
H3C H -0.057990 0.736896 0.111411 0.048 Uiso 1 1 calc R U . . .
C4C C -0.0394(2) 0.6644(2) 0.11296(18) 0.0390(11) Uani 1 1 d . . . . .
O4 O 0.333333 0.666667 0.4131(11) 0.299(19) Uiso 1 3 d S . P . .
C5C C 0.0104(3) 0.6525(2) 0.10789(18) 0.0402(11) Uani 1 1 d . . . . .
H5C H 0.003084 0.610709 0.110990 0.048 Uiso 1 1 calc R U . . .
C6C C 0.0694(2) 0.7008(2) 0.09852(18) 0.0374(11) Uani 1 1 d . . . . .
H6C H 0.102978 0.692010 0.095912 0.045 Uiso 1 1 calc R U . . .
C7C C -0.1058(3) 0.6124(3) 0.1236(2) 0.0566(16) Uani 1 1 d . . . . .
N1D N 0.13549(19) 0.85514(18) 0.02213(14) 0.0338(9) Uani 1 1 d . . . . .
C2D C 0.1031(2) 0.8139(2) -0.01120(19) 0.0380(11) Uani 1 1 d . . . . .
H2D H 0.096084 0.772086 -0.008796 0.046 Uiso 1 1 calc R U . . .
C3D C 0.0797(2) 0.8293(2) -0.04868(18) 0.0386(11) Uani 1 1 d . . . . .
H3D H 0.056952 0.798584 -0.071637 0.046 Uiso 1 1 calc R U . . .
C4D C 0.0893(2) 0.8892(2) -0.05289(17) 0.0352(10) Uani 1 1 d . . . . .
C5D C 0.1225(2) 0.9325(2) -0.01838(18) 0.0374(11) Uani 1 1 d . . . . .
H5D H 0.129831 0.974422 -0.020130 0.045 Uiso 1 1 calc R U . . .
C6D C 0.1448(2) 0.9137(2) 0.01861(18) 0.0381(11) Uani 1 1 d . . . . .
H6D H 0.167475 0.943355 0.042215 0.046 Uiso 1 1 calc R U . . .
C7D C 0.0633(2) 0.9061(3) -0.09432(19) 0.0399(11) Uani 1 1 d . . . . .
O8D O 0.10741(18) 0.96577(19) -0.10733(15) 0.0511(10) Uani 1 1 d . . . . .
O9D O 0.0509(4) 0.8626(4) -0.1295(3) 0.106(2) Uani 1 1 d . . . . .
H9D4 H 0.016776 0.829224 -0.124011 0.159 Uiso 1 1 calc R U . . .
O10D O 0.0049(3) 0.9005(4) -0.0842(3) 0.106(2) Uani 1 1 d . . . . .
H8D5 H -0.017098 0.867229 -0.069103 0.159 Uiso 1 1 calc R U . . .
C11D C 0.0907(3) 0.9879(3) -0.1473(3) 0.0605(17) Uani 1 1 d . . . . .
H8D1 H 0.082165 0.958472 -0.172736 0.091 Uiso 1 1 calc R U . . .
H8D2 H 0.125654 1.029744 -0.155658 0.091 Uiso 1 1 calc R U . . .
H8D3 H 0.052887 0.990834 -0.140937 0.091 Uiso 1 1 calc R U . . .
O9C O -0.1156(5) 0.5557(5) 0.1084(4) 0.089(3) Uiso 0.572(10) 1 d . . P A 1
H9C1 H -0.129824 0.549598 0.081472 0.133 Uiso 0.572(10) 1 calc R U P A 1
O10C O -0.1306(7) 0.6287(8) 0.1627(6) 0.096(5) Uiso 0.428(10) 1 d . . P A 2
H10C H -0.146213 0.650829 0.154052 0.144 Uiso 0.428(10) 1 calc R U P A 2
C1C1 C -0.2099(8) 0.5815(8) 0.1036(6) 0.086(5) Uiso 0.572(10) 1 d . . P A 1
H1CA H -0.235562 0.587207 0.080276 0.129 Uiso 0.572(10) 1 calc R U P A 1
H1CB H -0.224449 0.584925 0.134270 0.129 Uiso 0.572(10) 1 calc R U P A 1
H1CC H -0.214093 0.539725 0.099976 0.129 Uiso 0.572(10) 1 calc R U P A 1
O8C1 O -0.1464(4) 0.6282(4) 0.0982(3) 0.054(2) Uiso 0.572(10) 1 d . . P A 1
C1C2 C -0.1970(11) 0.5385(11) 0.0881(9) 0.094(7) Uiso 0.428(10) 1 d . . P A 2
H1CD H -0.228518 0.536462 0.066258 0.141 Uiso 0.428(10) 1 calc R U P A 2
H1CE H -0.214432 0.531248 0.119296 0.141 Uiso 0.428(10) 1 calc R U P A 2
H1CF H -0.186218 0.506047 0.080409 0.141 Uiso 0.428(10) 1 calc R U P A 2
O8C2 O -0.1396(7) 0.6016(7) 0.0856(5) 0.079(4) Uiso 0.428(10) 1 d . . P A 2

loop_
_atom_site_aniso_label
_atom_site_aniso_U_11
_atom_site_aniso_U_22
_atom_site_aniso_U_33
_atom_site_aniso_U_23
_atom_site_aniso_U_13
_atom_site_aniso_U_12
Cu1 0.0276(3) 0.0364(4) 0.0485(4) 0.0125(3) -0.0023(2) 0.0112(3)
Cl2 0.0410(7) 0.0336(6) 0.0548(8) 0.0001(5) -0.0003(5) 0.0193(5)
Cl3 0.0430(7) 0.0487(7) 0.0500(8) 0.0019(6) -0.0026(5) 0.0282(6)
N1A 0.032(2) 0.033(2) 0.043(2) 0.0053(17) -0.0047(17) 0.0130(18)
C2A 0.036(3) 0.035(3) 0.044(3) 0.001(2) -0.003(2) 0.018(2)
O1W 0.142(7) 0.142(7) 0.077(7) 0.000 0.000 0.071(4)
C3A 0.036(3) 0.032(2) 0.053(3) -0.001(2) -0.011(2) 0.015(2)
O2W 0.23(2) 0.23(2) 0.24(4) 0.000 0.000 0.114(12)
C4A 0.041(3) 0.034(3) 0.049(3) 0.016(2) -0.003(2) 0.018(2)
C5A 0.041(3) 0.043(3) 0.041(3) 0.013(2) -0.003(2) 0.011(2)
C6A 0.035(3) 0.037(3) 0.038(3) 0.006(2) -0.003(2) 0.011(2)
C7A 0.041(3) 0.041(3) 0.052(3) 0.013(2) 0.000(2) 0.015(2)
O8A 0.038(2) 0.060(3) 0.056(3) 0.020(2) -0.0092(18) 0.0027(19)
O9A 0.053(3) 0.060(3) 0.077(3) 0.006(2) 0.010(2) 0.027(2)
C11A 0.056(4) 0.089(6) 0.072(5) 0.021(4) -0.010(4) -0.006(4)
N1B 0.0260(19) 0.031(2) 0.044(2) 0.0043(17) 0.0031(16) 0.0142(16)
C2B 0.026(2) 0.034(2) 0.048(3) 0.001(2) 0.002(2) 0.016(2)
C3B 0.030(2) 0.036(2) 0.036(2) -0.0032(19) 0.0011(19) 0.017(2)
C4B 0.027(2) 0.024(2) 0.036(2) -0.0065(17) -0.0056(18) 0.0118(18)
C5B 0.025(2) 0.034(2) 0.045(3) -0.004(2) -0.0008(19) 0.0154(19)
C6B 0.026(2) 0.035(2) 0.043(3) 0.003(2) 0.0040(19) 0.0161(19)
C7B 0.030(2) 0.033(2) 0.045(3) -0.012(2) -0.011(2) 0.015(2)
O8B 0.051(2) 0.0330(19) 0.059(2) -0.0012(17) -0.0263(19) 0.0107(17)
O9B 0.106(5) 0.118(6) 0.120(6) -0.028(5) -0.016(4) 0.060(5)
O10B 0.081(4) 0.113(5) 0.107(5) -0.014(4) -0.011(4) 0.057(4)
C11B 0.070(4) 0.051(4) 0.061(4) 0.003(3) -0.022(3) 0.019(3)
N1C 0.033(2) 0.029(2) 0.045(2) 0.0030(17) -0.0028(17) 0.0149(17)
C2C 0.036(2) 0.027(2) 0.048(3) 0.006(2) -0.003(2) 0.016(2)
C3C 0.035(3) 0.035(3) 0.052(3) 0.012(2) 0.000(2) 0.019(2)
C4C 0.038(3) 0.031(2) 0.039(3) 0.009(2) -0.004(2) 0.012(2)
C5C 0.051(3) 0.029(2) 0.040(3) 0.006(2) -0.006(2) 0.020(2)
C6C 0.043(3) 0.031(2) 0.044(3) 0.006(2) -0.001(2) 0.023(2)
C7C 0.048(3) 0.039(3) 0.067(4) 0.013(3) -0.006(3) 0.009(3)
N1D 0.030(2) 0.0273(19) 0.040(2) 0.0002(16) -0.0017(16) 0.0110(16)
C2D 0.030(2) 0.030(2) 0.051(3) -0.006(2) -0.004(2) 0.012(2)
C3D 0.027(2) 0.037(3) 0.043(3) -0.011(2) -0.003(2) 0.009(2)
C4D 0.021(2) 0.045(3) 0.034(2) 0.001(2) 0.0001(18) 0.012(2)
C5D 0.034(2) 0.026(2) 0.046(3) 0.000(2) -0.006(2) 0.010(2)
C6D 0.038(3) 0.029(2) 0.040(3) -0.0032(19) -0.010(2) 0.011(2)
C7D 0.024(2) 0.042(3) 0.044(3) -0.003(2) -0.006(2) 0.010(2)
O8D 0.039(2) 0.043(2) 0.062(3) 0.0167(18) -0.0098(18) 0.0130(17)
O9D 0.116(6) 0.108(5) 0.092(5) -0.011(4) 0.003(4) 0.054(5)
O10D 0.080(4) 0.127(6) 0.108(5) 0.027(4) 0.004(4) 0.049(4)
C11D 0.052(4) 0.050(3) 0.074(4) 0.018(3) -0.012(3) 0.021(3)

loop_
_atom_type_symbol
_atom_type_description
_atom_type_scat_dispersion_real
_atom_type_scat_dispersion_imag
_atom_type_scat_source
C C 0.0033 0.0016 'International Tables Vol C Tables 4.2.6.8 and 6.1.1.4'
H H 0.0000 0.0000 'International Tables Vol C Tables 4.2.6.8 and 6.1.1.4'
N N 0.0061 0.0033 'International Tables Vol C Tables 4.2.6.8 and 6.1.1.4'
O O 0.0106 0.0060 'International Tables Vol C Tables 4.2.6.8 and 6.1.1.4'
Cl Cl 0.1484 0.1585 'International Tables Vol C Tables 4.2.6.8 and 6.1.1.4'
Cu Cu 0.3201 1.2651 'International Tables Vol C Tables 4.2.6.8 and 6.1.1.4'

loop_
_geom_angle_atom_site_label_1
_geom_angle_atom_site_label_2
_geom_angle_atom_site_label_3
_geom_angle
_geom_angle_site_symmetry_1
_geom_angle_site_symmetry_3
_geom_angle_publ_flag
N1B Cu1 N1D 176.00(16) . . ?
N1B Cu1 N1C 89.92(16) . . ?
N1D Cu1 N1C 89.94(16) . . ?
N1B Cu1 N1A 89.84(16) . . ?
N1D Cu1 N1A 90.06(16) . . ?
N1C Cu1 N1A 176.56(18) . . ?
N1B Cu1 Cl2 92.69(12) . . ?
N1D Cu1 Cl2 91.32(12) . . ?
N1C Cu1 Cl2 92.12(13) . . ?
N1A Cu1 Cl2 91.32(13) . . ?
C2A N1A C6A 117.9(4) . . ?
C2A N1A Cu1 120.6(4) . . ?
C6A N1A Cu1 121.4(3) . . ?
N1A C2A C3A 122.5(5) . . ?
N1A C2A H2A 118.8 . . ?
C3A C2A H2A 118.8 . . ?
C2A C3A C4A 119.6(5) . . ?
C2A C3A H3A 120.2 . . ?
C4A C3A H3A 120.2 . . ?
C5A C4A C3A 117.6(5) . . ?
C5A C4A C7A 121.4(5) . . ?
C3A C4A C7A 120.9(5) . . ?
O1W O3W O1W 180.0 13_565 . ?
C4A C5A C6A 119.6(5) . . ?
C4A C5A H5A 120.2 . . ?
C6A C5A H5A 120.2 . . ?
N1A C6A C5A 122.8(5) . . ?
N1A C6A H6A 118.6 . . ?
C5A C6A H6A 118.6 . . ?
O8A C7A O9A 113.0(5) . . ?
O8A C7A C4A 106.6(4) . . ?
O9A C7A C4A 112.7(5) . . ?
O8A C7A H7A 108.1 . . ?
O9A C7A H7A 108.1 . . ?
C4A C7A H7A 108.1 . . ?
C7A O8A C11A 112.7(5) . . ?
C7A O9A H9A 109.5 . . ?
O8A C11A H8A1 109.5 . . ?
O8A C11A H8A2 109.5 . . ?
H8A1 C11A H8A2 109.5 . . ?
O8A C11A H8A3 109.5 . . ?
H8A1 C11A H8A3 109.5 . . ?
H8A2 C11A H8A3 109.5 . . ?
C2B N1B C6B 117.9(4) . . ?
C2B N1B Cu1 121.2(3) . . ?
C6B N1B Cu1 120.9(3) . . ?
N1B C2B C3B 123.2(4) . . ?
N1B C2B H2B 118.4 . . ?
C3B C2B H2B 118.4 . . ?
C2B C3B C4B 118.7(4) . . ?
C2B C3B H3B 120.7 . . ?
C4B C3B H3B 120.7 . . ?
C5B C4B C3B 118.4(4) . . ?
C5B C4B C7B 122.0(4) . . ?
C3B C4B C7B 119.7(4) . . ?
C6B C5B C4B 119.6(4) . . ?
C6B C5B H5B 120.2 . . ?
C4B C5B H5B 120.2 . . ?
N1B C6B C5B 122.2(5) . . ?
N1B C6B H6B 118.9 . . ?
C5B C6B H6B 118.9 . . ?
O9B C7B O10B 98.7(5) . . ?
O9B C7B O8B 113.5(6) . . ?
O10B C7B O8B 116.8(5) . . ?
O9B C7B C4B 109.8(5) . . ?
O10B C7B C4B 111.3(5) . . ?
O8B C7B C4B 106.6(4) . . ?
C7B O8B C11B 113.3(4) . . ?
C7B O9B H9B 109.5 . . ?
C7B O10B H10 109.5 . . ?
O8B C11B H8B1 109.5 . . ?
O8B C11B H8B2 109.5 . . ?
H8B1 C11B H8B2 109.5 . . ?
O8B C11B H8B3 109.5 . . ?
H8B1 C11B H8B3 109.5 . . ?
H8B2 C11B H8B3 109.5 . . ?
C2C N1C C6C 117.8(4) . . ?
C2C N1C Cu1 121.4(3) . . ?
C6C N1C Cu1 120.8(3) . . ?
N1C C2C C3C 123.0(4) . . ?
N1C C2C H2C 118.5 . . ?
C3C C2C H2C 118.5 . . ?
C2C C3C C4C 119.5(5) . . ?
C2C C3C H3C 120.2 . . ?
C4C C3C H3C 120.2 . . ?
C3C C4C C5C 117.2(5) . . ?
C3C C4C C7C 120.8(5) . . ?
C5C C4C C7C 122.0(5) . . ?
C6C C5C C4C 119.9(5) . . ?
C6C C5C H5C 120.0 . . ?
C4C C5C H5C 120.0 . . ?
N1C C6C C5C 122.5(5) . . ?
N1C C6C H6C 118.7 . . ?
C5C C6C H6C 118.7 . . ?
O8C2 C7C O10C 114.0(11) . . ?
O9C C7C O8C1 108.3(7) . . ?
O8C2 C7C C4C 107.3(8) . . ?
O9C C7C C4C 111.1(7) . . ?
O10C C7C C4C 110.7(8) . . ?
O8C1 C7C C4C 105.3(5) . . ?
C6D N1D C2D 118.2(4) . . ?
C6D N1D Cu1 120.4(3) . . ?
C2D N1D Cu1 121.4(3) . . ?
N1D C2D C3D 122.8(5) . . ?
N1D C2D H2D 118.6 . . ?
C3D C2D H2D 118.6 . . ?
C4D C3D C2D 119.6(5) . . ?
C4D C3D H3D 120.2 . . ?
C2D C3D H3D 120.2 . . ?
C3D C4D C5D 118.3(5) . . ?
C3D C4D C7D 119.5(4) . . ?
C5D C4D C7D 122.2(5) . . ?
C6D C5D C4D 119.1(5) . . ?
C6D C5D H5D 120.5 . . ?
C4D C5D H5D 120.5 . . ?
N1D C6D C5D 122.0(4) . . ?
N1D C6D H6D 119.0 . . ?
C5D C6D H6D 119.0 . . ?
O8D C7D O9D 111.5(5) . . ?
O8D C7D O10D 112.7(5) . . ?
O9D C7D O10D 104.9(6) . . ?
O8D C7D C4D 107.3(4) . . ?
O9D C7D C4D 109.7(5) . . ?
O10D C7D C4D 110.7(5) . . ?
C7D O8D C11D 114.2(4) . . ?
C7D O9D H9D4 109.5 . . ?
C7D O10D H8D5 109.5 . . ?
O8D C11D H8D1 109.5 . . ?
O8D C11D H8D2 109.5 . . ?
H8D1 C11D H8D2 109.5 . . ?
O8D C11D H8D3 109.5 . . ?
H8D1 C11D H8D3 109.5 . . ?
H8D2 C11D H8D3 109.5 . . ?
C7C O9C H9C1 109.5 . . ?
C7C O10C H10C 109.5 . . ?
O8C1 C1C1 H1CA 109.5 . . ?
O8C1 C1C1 H1CB 109.5 . . ?
H1CA C1C1 H1CB 109.5 . . ?
O8C1 C1C1 H1CC 109.5 . . ?
H1CA C1C1 H1CC 109.5 . . ?
H1CB C1C1 H1CC 109.5 . . ?
C1C1 O8C1 C7C 110.8(9) . . ?
O8C2 C1C2 H1CD 109.5 . . ?
O8C2 C1C2 H1CE 109.5 . . ?
H1CD C1C2 H1CE 109.5 . . ?
O8C2 C1C2 H1CF 109.5 . . ?
H1CD C1C2 H1CF 109.5 . . ?
H1CE C1C2 H1CF 109.5 . . ?
C7C O8C2 C1C2 109.9(14) . . ?

loop_
_geom_bond_atom_site_label_1
_geom_bond_atom_site_label_2
_geom_bond_distance
_geom_bond_site_symmetry_2
_geom_bond_publ_flag
Cu1 N1B 2.018(4) . ?
Cu1 N1D 2.025(4) . ?
Cu1 N1C 2.033(4) . ?
Cu1 N1A 2.038(4) . ?
Cu1 Cl2 2.6922(15) . ?
N1A C2A 1.340(7) . ?
N1A C6A 1.341(7) . ?
C2A C3A 1.380(7) . ?
C2A H2A 0.9500 . ?
O1W O3W 1.354(12) . ?
C3A C4A 1.397(8) . ?
C3A H3A 0.9500 . ?
C4A C5A 1.376(8) . ?
C4A C7A 1.522(8) . ?
C5A C6A 1.385(7) . ?
C5A H5A 0.9500 . ?
C6A H6A 0.9500 . ?
C7A O8A 1.379(7) . ?
C7A O9A 1.407(8) . ?
C7A H7A 1.0000 . ?
O8A C11A 1.415(8) . ?
O9A H9A 0.8400 . ?
C11A H8A1 0.9800 . ?
C11A H8A2 0.9800 . ?
C11A H8A3 0.9800 . ?
N1B C2B 1.343(7) . ?
N1B C6B 1.348(6) . ?
C2B C3B 1.374(7) . ?
C2B H2B 0.9500 . ?
C3B C4B 1.392(6) . ?
C3B H3B 0.9500 . ?
C4B C5B 1.386(7) . ?
C4B C7B 1.505(7) . ?
C5B C6B 1.377(7) . ?
C5B H5B 0.9500 . ?
C6B H6B 0.9500 . ?
C7B O9B 1.341(9) . ?
C7B O10B 1.365(8) . ?
C7B O8B 1.385(6) . ?
O8B C11B 1.419(8) . ?
O9B H9B 0.8400 . ?
O10B H10 0.8400 . ?
C11B H8B1 0.9800 . ?
C11B H8B2 0.9800 . ?
C11B H8B3 0.9800 . ?
N1C C2C 1.327(6) . ?
N1C C6C 1.352(6) . ?
C2C C3C 1.375(7) . ?
C2C H2C 0.9500 . ?
C3C C4C 1.388(7) . ?
C3C H3C 0.9500 . ?
C4C C5C 1.393(8) . ?
C4C C7C 1.511(8) . ?
C5C C6C 1.360(7) . ?
C5C H5C 0.9500 . ?
C6C H6C 0.9500 . ?
C7C O8C2 1.325(15) . ?
C7C O9C 1.356(13) . ?
C7C O10C 1.436(18) . ?
C7C O8C1 1.437(10) . ?
N1D C6D 1.336(6) . ?
N1D C2D 1.336(6) . ?
C2D C3D 1.369(8) . ?
C2D H2D 0.9500 . ?
C3D C4D 1.367(7) . ?
C3D H3D 0.9500 . ?
C4D C5D 1.389(7) . ?
C4D C7D 1.514(7) . ?
C5D C6D 1.385(7) . ?
C5D H5D 0.9500 . ?
C6D H6D 0.9500 . ?
C7D O8D 1.364(6) . ?
C7D O9D 1.396(9) . ?
C7D O10D 1.397(9) . ?
O8D C11D 1.426(7) . ?
O9D H9D4 0.8400 . ?
O10D H8D5 0.8400 . ?
C11D H8D1 0.9800 . ?
C11D H8D2 0.9800 . ?
C11D H8D3 0.9800 . ?
O9C H9C1 0.8400 . ?
O10C H10C 0.8400 . ?
C1C1 O8C1 1.403(18) . ?
C1C1 H1CA 0.9800 . ?
C1C1 H1CB 0.9800 . ?
C1C1 H1CC 0.9800 . ?
C1C2 O8C2 1.48(3) . ?
C1C2 H1CD 0.9800 . ?
C1C2 H1CE 0.9800 . ?
C1C2 H1CF 0.9800 . ?

loop_
_geom_hbond_atom_site_label_D
_geom_hbond_atom_site_label_H
_geom_hbond_atom_site_label_A
_geom_hbond_distance_DH
_geom_hbond_distance_HA
_geom_hbond_distance_DA
_geom_hbond_angle_DHA
_geom_hbond_site_symmetry_A
_geom_hbond_publ_flag
C2A H2A Cl3 0.95 2.75 3.365(5) 123.1 . yes
C6A H6A Cl2 0.95 2.83 3.368(5) 116.8 . yes
C6A H6A O8C2^b 0.95 2.47 3.279(16) 143.7 12_665 yes
C7A H7A Cl2 1.00 2.92 3.868(6) 159.3 12_665 yes
O9A H9A O9B 0.84 1.70 2.532(9) 169.5 8_664 yes
C11A H8A2 Cl3 0.98 2.89 3.826(8) 160.9 14_455 yes
C2B H2B Cl3 0.95 2.87 3.396(5) 116.1 . yes
C6B H6B Cl2 0.95 2.94 3.450(5) 115.1 . yes
C6B H6B O8B 0.95 2.56 3.352(6) 140.6 14_455 yes
O9B H9B Cl2 0.84 2.06 2.887(8) 167.8 14_455 yes
O10B H10 Cl2 0.84 2.69 3.151(7) 115.8 14_455 yes
C11B H8B2 Cl2 0.98 2.76 3.700(7) 161.8 15 yes
C2C H2C Cl3 0.95 2.87 3.470(5) 121.9 . yes
C2C H2C O8D 0.95 2.63 3.300(6) 127.7 11_455 yes
C6C H6C Cl2 0.95 2.85 3.388(5) 117.3 . yes
C2D H2D Cl2 0.95 2.76 3.340(5) 119.8 . yes
C6D H6D Cl3 0.95 2.76 3.409(5) 125.8 . yes
O9D H9D4 Cl3 0.84 2.11 2.873(8) 151.6 11_455 yes
C11D H8D2 Cl3 0.98 2.88 3.785(7) 153.8 12_665 yes
O10C^b H10C^b O10C^b 0.84 2.38 3.14(3) 150.2 13_465 yes
C1C2^b H1CD^b Cl2 0.98 2.77 3.61(3) 144.5 11_455 yes
C1C2^b H1CE^b O9D 0.98 2.53 3.40(3) 146.6 5_565 yes

loop_
_geom_torsion_atom_site_label_1
_geom_torsion_atom_site_label_2
_geom_torsion_atom_site_label_3
_geom_torsion_atom_site_label_4
_geom_torsion
_geom_torsion_site_symmetry_1
_geom_torsion_site_symmetry_2
_geom_torsion_site_symmetry_3
_geom_torsion_site_symmetry_4
_geom_torsion_publ_flag
C6A N1A C2A C3A -0.3(7) . . . . ?
Cu1 N1A C2A C3A 177.5(4) . . . . ?
N1A C2A C3A C4A -1.0(8) . . . . ?
C2A C3A C4A C5A 1.2(7) . . . . ?
C2A C3A C4A C7A -178.8(5) . . . . ?
C3A C4A C5A C6A -0.2(8) . . . . ?
C7A C4A C5A C6A 179.9(5) . . . . ?
C2A N1A C6A C5A 1.4(8) . . . . ?
Cu1 N1A C6A C5A -176.4(4) . . . . ?
C4A C5A C6A N1A -1.2(8) . . . . ?
C5A C4A C7A O8A -143.2(5) . . . . ?
C3A C4A C7A O8A 36.8(7) . . . . ?
C5A C4A C7A O9A -18.6(7) . . . . ?
C3A C4A C7A O9A 161.4(5) . . . . ?
O9A C7A O8A C11A 68.5(8) . . . . ?
C4A C7A O8A C11A -167.1(7) . . . . ?
C6B N1B C2B C3B -0.6(7) . . . . ?
Cu1 N1B C2B C3B 179.3(4) . . . . ?
N1B C2B C3B C4B 0.8(7) . . . . ?
C2B C3B C4B C5B 0.0(7) . . . . ?
C2B C3B C4B C7B 179.9(4) . . . . ?
C3B C4B C5B C6B -0.9(7) . . . . ?
C7B C4B C5B C6B 179.2(4) . . . . ?
C2B N1B C6B C5B -0.4(7) . . . . ?
Cu1 N1B C6B C5B 179.6(4) . . . . ?
C4B C5B C6B N1B 1.2(7) . . . . ?
C5B C4B C7B O9B 121.9(6) . . . . ?
C3B C4B C7B O9B -58.0(7) . . . . ?
C5B C4B C7B O10B 13.6(7) . . . . ?
C3B C4B C7B O10B -166.3(5) . . . . ?
C5B C4B C7B O8B -114.8(5) . . . . ?
C3B C4B C7B O8B 65.3(5) . . . . ?
O9B C7B O8B C11B -55.9(7) . . . . ?
O10B C7B O8B C11B 58.0(7) . . . . ?
C4B C7B O8B C11B -176.9(5) . . . . ?
C6C N1C C2C C3C -1.0(8) . . . . ?
Cu1 N1C C2C C3C 178.5(4) . . . . ?
N1C C2C C3C C4C -0.3(8) . . . . ?
C2C C3C C4C C5C 0.7(8) . . . . ?
C2C C3C C4C C7C -179.4(5) . . . . ?
C3C C4C C5C C6C 0.2(8) . . . . ?
C7C C4C C5C C6C -179.7(5) . . . . ?
C2C N1C C6C C5C 1.9(8) . . . . ?
Cu1 N1C C6C C5C -177.6(4) . . . . ?
C4C C5C C6C N1C -1.5(8) . . . . ?
C3C C4C C7C O8C2 73.2(11) . . . . ?
C5C C4C C7C O8C2 -106.9(10) . . . . ?
C3C C4C C7C O9C 154.0(7) . . . . ?
C5C C4C C7C O9C -26.1(9) . . . . ?
C3C C4C C7C O10C -51.8(10) . . . . ?
C5C C4C C7C O10C 128.0(9) . . . . ?
C3C C4C C7C O8C1 37.0(8) . . . . ?
C5C C4C C7C O8C1 -143.2(6) . . . . ?
C6D N1D C2D C3D 0.4(7) . . . . ?
Cu1 N1D C2D C3D -178.7(4) . . . . ?
N1D C2D C3D C4D 0.0(8) . . . . ?
C2D C3D C4D C5D -0.4(7) . . . . ?
C2D C3D C4D C7D -179.9(5) . . . . ?
C3D C4D C5D C6D 0.4(7) . . . . ?
C7D C4D C5D C6D 179.9(5) . . . . ?
C2D N1D C6D C5D -0.5(8) . . . . ?
Cu1 N1D C6D C5D 178.7(4) . . . . ?
C4D C5D C6D N1D 0.1(8) . . . . ?
C3D C4D C7D O8D -140.8(5) . . . . ?
C5D C4D C7D O8D 39.7(7) . . . . ?
C3D C4D C7D O9D -19.5(7) . . . . ?
C5D C4D C7D O9D 161.0(5) . . . . ?
C3D C4D C7D O10D 95.8(6) . . . . ?
C5D C4D C7D O10D -83.7(7) . . . . ?
O9D C7D O8D C11D 57.7(7) . . . . ?
O10D C7D O8D C11D -59.9(7) . . . . ?
C4D C7D O8D C11D 177.9(5) . . . . ?
O9C C7C O8C1 C1C1 58.3(12) . . . . ?
C4C C7C O8C1 C1C1 177.2(9) . . . . ?
O10C C7C O8C2 C1C2 -76.6(17) . . . . ?
C4C C7C O8C2 C1C2 160.4(13) . . . . ?
